data_1502328
loop_
_publ_author_name
'Basheer, Ahmad'
'Mishima, Masaaki'
'Marek, Ilan'

_publ_section_title
;
 Regioselective carbon-carbon bond cleavage in the oxidation of
 cyclopropenylcarbinols.
;
_journal_issue 15
_journal_name_full 'Organic letters'
_journal_page_first 4076
_journal_page_last 4079
_journal_paper_doi 10.1021/ol201581c
_journal_volume 13
_journal_year 2011
_chemical_formula_moiety 'C24 H22 O3'
_chemical_formula_sum 'C24 H22 O3'
_chemical_formula_weight 358.42
_chemical_name_systematic
; 
 ? 
;
_space_group_IT_number 2
_symmetry_cell_setting triclinic
_symmetry_space_group_name_Hall '-P 1'
_symmetry_space_group_name_H-M 'P -1'
_atom_sites_solution_hydrogens geom
_atom_sites_solution_primary direct
_atom_sites_solution_secondary difmap
_audit_creation_method SHELXL-97
_cell_angle_alpha 76.360(3)
_cell_angle_beta 85.057(3)
_cell_angle_gamma 71.691(3)
_cell_formula_units_Z 4
_cell_length_a 10.1304(17)
_cell_length_b 11.400(2)
_cell_length_c 17.702(3)
_cell_measurement_temperature 173(1)
_cell_volume 1886.0(6)
_computing_cell_refinement 'Bruker SMART'
_computing_data_collection 'Bruker SMART'
_computing_data_reduction 'Bruker SAINT'
_computing_molecular_graphics 'Bruker SHELXTL'
_computing_publication_material 'Bruker SHELXTL'
_computing_structure_refinement 'SHELXL-97 (Sheldrick, 1997)'
_computing_structure_solution 'SHELXS-97 (Sheldrick, 1990)'
_diffrn_ambient_temperature 173(1)
_diffrn_measured_fraction_theta_full 0.954
_diffrn_measured_fraction_theta_max 0.954
_diffrn_measurement_device_type 'CCD area detector'
_diffrn_measurement_method 'phi and omega scans'
_diffrn_radiation_monochromator graphite
_diffrn_radiation_source 'fine-focus sealed tube'
_diffrn_radiation_type MoK\a
_diffrn_radiation_wavelength 0.71073
_diffrn_reflns_av_R_equivalents 0.0759
_diffrn_reflns_av_sigmaI/netI 0.1281
_diffrn_reflns_limit_h_max 13
_diffrn_reflns_limit_h_min -13
_diffrn_reflns_limit_k_max 14
_diffrn_reflns_limit_k_min -15
_diffrn_reflns_limit_l_max 23
_diffrn_reflns_limit_l_min -23
_diffrn_reflns_number 21418
_diffrn_reflns_theta_full 27.99
_diffrn_reflns_theta_max 27.99
_diffrn_reflns_theta_min 2.12
_exptl_absorpt_coefficient_mu 0.082
_exptl_absorpt_correction_type none
_exptl_crystal_colour colorless
_exptl_crystal_density_diffrn 1.262
_exptl_crystal_density_method 'not measured'
_exptl_crystal_description plate
_exptl_crystal_F_000 760
_exptl_crystal_size_max 0.28
_exptl_crystal_size_mid 0.21
_exptl_crystal_size_min 0.04
_refine_diff_density_max 0.229
_refine_diff_density_min -0.266
_refine_diff_density_rms 0.054
_refine_ls_extinction_method none
_refine_ls_goodness_of_fit_ref 1.037
_refine_ls_hydrogen_treatment constr
_refine_ls_matrix_type full
_refine_ls_number_parameters 491
_refine_ls_number_reflns 8685
_refine_ls_number_restraints 0
_refine_ls_restrained_S_all 1.037
_refine_ls_R_factor_all 0.1603
_refine_ls_R_factor_gt 0.0843
_refine_ls_shift/su_max 0.000
_refine_ls_shift/su_mean 0.000
_refine_ls_structure_factor_coef Fsqd
_refine_ls_weighting_details 'calc w=1/[\s^2^(Fo^2^)+(0.0776P)^2^+0.0241P] where P=(Fo^2^+2Fc^2^)/3'
_refine_ls_weighting_scheme calc
_refine_ls_wR_factor_gt 0.1694
_refine_ls_wR_factor_ref 0.1994
_reflns_number_gt 4753
_reflns_number_total 8685
_reflns_threshold_expression >2sigma(I)
_cod_data_source_file ol201581c_si_002.cif
_cod_data_source_block bashir5m
_cod_depositor_comments
;
The following automatic conversions were performed:

'_symmetry_cell_setting' value 'Triclinic' changed to 'triclinic'
according to /home/saulius/struct/CIF-dictionaries/cif_core.dic
dictionary named 'cif_core.dic' version 2.4.1 from 2010-06-29.

Automatic conversion script
Id: cif_fix_values 1715 2011-07-08 13:25:40Z adriana 
;
_cod_original_sg_symbol_H-M P-1
_cod_database_code 1502328

loop_
_symmetry_equiv_pos_as_xyz
'x, y, z'
'-x, -y, -z'

loop_
_atom_site_label
_atom_site_type_symbol
_atom_site_fract_x
_atom_site_fract_y
_atom_site_fract_z
_atom_site_U_iso_or_equiv
_atom_site_adp_type
_atom_site_occupancy
_atom_site_symmetry_multiplicity
_atom_site_calc_flag
_atom_site_refinement_flags
C1 C 0.6961(3) 0.3975(3) 0.10777(18) 0.0286(7) Uani 1 1 d .
H1 H 0.5982 0.4350 0.0890 0.034 Uiso 1 1 calc R
C2 C 0.7901(3) 0.3431(3) 0.04278(18) 0.0276(7) Uani 1 1 d .
C3 C 0.7613(3) 0.4487(3) -0.03288(18) 0.0303(7) Uani 1 1 d .
C4 C 0.8735(3) 0.4705(3) -0.08969(18) 0.0301(7) Uani 1 1 d .
C5 C 0.6993(3) 0.3003(3) 0.18223(18) 0.0276(7) Uani 1 1 d .
C6 C 0.5940(3) 0.2438(3) 0.19903(18) 0.0309(7) Uani 1 1 d .
H6 H 0.5182 0.2698 0.1646 0.037 Uiso 1 1 calc R
C7 C 0.5984(4) 0.1496(3) 0.2658(2) 0.0419(9) Uani 1 1 d .
H7 H 0.5264 0.1108 0.2766 0.050 Uiso 1 1 calc R
C8 C 0.7081(4) 0.1125(3) 0.3162(2) 0.0460(10) Uani 1 1 d .
H8 H 0.7124 0.0472 0.3614 0.055 Uiso 1 1 calc R
C9 C 0.8111(4) 0.1701(3) 0.3011(2) 0.0452(9) Uani 1 1 d .
H9 H 0.8847 0.1459 0.3368 0.054 Uiso 1 1 calc R
C10 C 0.8083(3) 0.2629(3) 0.23430(19) 0.0350(8) Uani 1 1 d .
H10 H 0.8807 0.3012 0.2239 0.042 Uiso 1 1 calc R
C11 C 0.6605(4) 0.5801(3) 0.1605(2) 0.0450(9) Uani 1 1 d .
H11A H 0.5654 0.6103 0.1408 0.068 Uiso 1 1 calc R
H11B H 0.6949 0.6525 0.1570 0.068 Uiso 1 1 calc R
H11C H 0.6609 0.5344 0.2148 0.068 Uiso 1 1 calc R
C12 C 0.7568(3) 0.2288(3) 0.02920(17) 0.0276(7) Uani 1 1 d .
C13 C 0.8503(4) 0.1082(3) 0.05074(19) 0.0398(9) Uani 1 1 d .
H13 H 0.9367 0.0971 0.0729 0.048 Uiso 1 1 calc R
C14 C 0.8181(5) 0.0049(4) 0.0400(2) 0.0580(11) Uani 1 1 d .
H14 H 0.8826 -0.0772 0.0552 0.070 Uiso 1 1 calc R
C15 C 0.6945(5) 0.0178(4) 0.0078(2) 0.0619(12) Uani 1 1 d .
H15 H 0.6736 -0.0543 0.0005 0.074 Uiso 1 1 calc R
C16 C 0.6003(4) 0.1380(4) -0.0139(2) 0.0547(11) Uani 1 1 d .
H16 H 0.5145 0.1485 -0.0366 0.066 Uiso 1 1 calc R
C17 C 0.6310(3) 0.2419(3) -0.0027(2) 0.0396(8) Uani 1 1 d .
H17 H 0.5654 0.3236 -0.0169 0.047 Uiso 1 1 calc R
C18 C 0.8408(3) 0.5962(3) -0.14472(19) 0.0316(8) Uani 1 1 d .
C19 C 0.7781(3) 0.7075(3) -0.1183(2) 0.0346(8) Uani 1 1 d .
H19 H 0.7538 0.7027 -0.0649 0.042 Uiso 1 1 calc R
C20 C 0.7511(4) 0.8245(3) -0.1692(2) 0.0462(9) Uani 1 1 d .
H20 H 0.7106 0.8995 -0.1503 0.055 Uiso 1 1 calc R
C21 C 0.7826(4) 0.8327(4) -0.2470(2) 0.0507(10) Uani 1 1 d .
H21 H 0.7630 0.9133 -0.2818 0.061 Uiso 1 1 calc R
C22 C 0.8422(4) 0.7245(4) -0.2745(2) 0.0487(10) Uani 1 1 d .
H22 H 0.8633 0.7304 -0.3283 0.058 Uiso 1 1 calc R
C23 C 0.8717(3) 0.6068(3) -0.2238(2) 0.0395(8) Uani 1 1 d .
H23 H 0.9134 0.5325 -0.2432 0.047 Uiso 1 1 calc R
C24 C 0.9891(3) 0.3785(3) -0.0968(2) 0.0456(9) Uani 1 1 d .
H24A H 1.0533 0.3920 -0.1378 0.055 Uiso 1 1 calc R
H24B H 1.0078 0.2990 -0.0609 0.055 Uiso 1 1 calc R
C1' C 0.2624(3) 0.4141(3) 0.55530(17) 0.0264(7) Uani 1 1 d .
H1' H 0.1585 0.4450 0.5565 0.032 Uiso 1 1 calc R
C2' C 0.3107(3) 0.3647(3) 0.48006(17) 0.0257(7) Uani 1 1 d .
C3' C 0.2292(3) 0.4709(3) 0.41375(17) 0.0263(7) Uani 1 1 d .
C4' C 0.2985(3) 0.5261(3) 0.34146(17) 0.0260(7) Uani 1 1 d .
C5' C 0.3116(3) 0.3185(3) 0.63020(17) 0.0262(7) Uani 1 1 d .
C6' C 0.4490(3) 0.2789(3) 0.65354(19) 0.0326(8) Uani 1 1 d .
H6' H 0.5147 0.3129 0.6220 0.039 Uiso 1 1 calc R
C7' C 0.4917(3) 0.1905(3) 0.72211(19) 0.0369(8) Uani 1 1 d .
H7' H 0.5859 0.1643 0.7374 0.044 Uiso 1 1 calc R
C8' C 0.3966(4) 0.1403(3) 0.7682(2) 0.0375(8) Uani 1 1 d .
H8' H 0.4259 0.0783 0.8147 0.045 Uiso 1 1 calc R
C9' C 0.2595(4) 0.1801(3) 0.7468(2) 0.0407(9) Uani 1 1 d .
H9' H 0.1941 0.1463 0.7788 0.049 Uiso 1 1 calc R
C10' C 0.2166(3) 0.2699(3) 0.67812(18) 0.0329(8) Uani 1 1 d .
H10' H 0.1216 0.2981 0.6640 0.039 Uiso 1 1 calc R
C11' C 0.2479(3) 0.6051(3) 0.59393(19) 0.0367(8) Uani 1 1 d .
H11D H 0.1469 0.6321 0.5875 0.055 Uiso 1 1 calc R
H11E H 0.2810 0.6796 0.5810 0.055 Uiso 1 1 calc R
H11F H 0.2707 0.5608 0.6480 0.055 Uiso 1 1 calc R
C12' C 0.2759(3) 0.2447(3) 0.47873(16) 0.0253(7) Uani 1 1 d .
C13' C 0.3730(3) 0.1467(3) 0.45135(17) 0.0307(7) Uani 1 1 d .
H13' H 0.4633 0.1530 0.4363 0.037 Uiso 1 1 calc R
C14' C 0.3398(4) 0.0398(3) 0.44572(19) 0.0390(8) Uani 1 1 d .
H14' H 0.4070 -0.0265 0.4269 0.047 Uiso 1 1 calc R
C15' C 0.2088(4) 0.0303(3) 0.46748(19) 0.0417(9) Uani 1 1 d .
H15' H 0.1858 -0.0429 0.4640 0.050 Uiso 1 1 calc R
C16' C 0.1112(4) 0.1273(3) 0.49436(19) 0.0409(9) Uani 1 1 d .
H16' H 0.0210 0.1207 0.5094 0.049 Uiso 1 1 calc R
C17' C 0.1439(3) 0.2341(3) 0.49954(18) 0.0321(7) Uani 1 1 d .
H17' H 0.0757 0.3008 0.5175 0.039 Uiso 1 1 calc R
C18' C 0.2268(3) 0.6594(3) 0.30265(17) 0.0254(7) Uani 1 1 d .
C19' C 0.1651(3) 0.7500(3) 0.34618(18) 0.0307(7) Uani 1 1 d .
H19' H 0.1681 0.7260 0.4013 0.037 Uiso 1 1 calc R
C20' C 0.0993(3) 0.8747(3) 0.31022(19) 0.0366(8) Uani 1 1 d .
H20' H 0.0587 0.9356 0.3407 0.044 Uiso 1 1 calc R
C21' C 0.0927(3) 0.9104(3) 0.2302(2) 0.0395(8) Uani 1 1 d .
H21' H 0.0464 0.9956 0.2055 0.047 Uiso 1 1 calc R
C22' C 0.1534(3) 0.8221(3) 0.18654(19) 0.0376(8) Uani 1 1 d .
H22' H 0.1497 0.8466 0.1314 0.045 Uiso 1 1 calc R
C23' C 0.2196(3) 0.6980(3) 0.22212(18) 0.0317(7) Uani 1 1 d .
H23' H 0.2609 0.6380 0.1911 0.038 Uiso 1 1 calc R
C24' C 0.4082(3) 0.4538(3) 0.3101(2) 0.0434(9) Uani 1 1 d .
H24C H 0.4437 0.4867 0.2610 0.052 Uiso 1 1 calc R
H24D H 0.4513 0.3689 0.3367 0.052 Uiso 1 1 calc R
O1 O 0.7480(2) 0.4974(2) 0.11517(13) 0.0379(6) Uani 1 1 d .
O2 O 0.9306(2) 0.3040(2) 0.06525(13) 0.0393(6) Uani 1 1 d .
H2 H 0.9452 0.3593 0.0845 0.059 Uiso 1 1 calc R
O3 O 0.6422(2) 0.5137(2) -0.04751(14) 0.0466(7) Uani 1 1 d .
O1' O 0.3137(2) 0.52161(18) 0.54329(12) 0.0300(5) Uani 1 1 d .
O2' O 0.45753(19) 0.33808(19) 0.47131(13) 0.0302(5) Uani 1 1 d .
H2' H 0.4798 0.4020 0.4740 0.045 Uiso 1 1 calc R
O3' O 0.1035(2) 0.5109(2) 0.41979(12) 0.0381(6) Uani 1 1 d .

loop_
_atom_site_aniso_label
_atom_site_aniso_U_11
_atom_site_aniso_U_22
_atom_site_aniso_U_33
_atom_site_aniso_U_23
_atom_site_aniso_U_13
_atom_site_aniso_U_12
C1 0.0206(15) 0.0267(17) 0.039(2) -0.0118(15) -0.0007(14) -0.0052(13)
C2 0.0173(15) 0.0335(18) 0.0308(18) -0.0104(15) 0.0002(13) -0.0039(13)
C3 0.0231(17) 0.0320(18) 0.0362(19) -0.0074(15) 0.0005(14) -0.0094(14)
C4 0.0261(17) 0.0336(18) 0.0358(19) -0.0145(15) 0.0049(14) -0.0128(14)
C5 0.0244(16) 0.0277(17) 0.0301(18) -0.0171(14) 0.0004(14) 0.0003(13)
C6 0.0294(17) 0.0343(19) 0.0301(19) -0.0160(15) 0.0039(14) -0.0058(14)
C7 0.049(2) 0.035(2) 0.040(2) -0.0129(17) 0.0112(18) -0.0093(17)
C8 0.065(3) 0.0279(19) 0.034(2) -0.0090(16) 0.0001(19) 0.0023(18)
C9 0.050(2) 0.041(2) 0.036(2) -0.0184(18) -0.0114(18) 0.0063(18)
C10 0.0283(17) 0.039(2) 0.037(2) -0.0169(17) -0.0048(15) -0.0011(15)
C11 0.043(2) 0.040(2) 0.058(2) -0.0284(19) 0.0040(18) -0.0084(17)
C12 0.0280(17) 0.0305(18) 0.0224(17) -0.0079(14) 0.0041(13) -0.0059(14)
C13 0.043(2) 0.034(2) 0.036(2) -0.0060(16) 0.0083(16) -0.0061(17)
C14 0.074(3) 0.035(2) 0.057(3) -0.006(2) 0.016(2) -0.012(2)
C15 0.087(3) 0.053(3) 0.062(3) -0.028(2) 0.028(3) -0.040(3)
C16 0.059(3) 0.066(3) 0.057(3) -0.027(2) 0.005(2) -0.036(2)
C17 0.039(2) 0.039(2) 0.043(2) -0.0141(17) -0.0016(16) -0.0121(16)
C18 0.0241(16) 0.0385(19) 0.038(2) -0.0092(16) 0.0004(14) -0.0176(15)
C19 0.0359(18) 0.037(2) 0.0346(19) -0.0092(16) -0.0031(15) -0.0141(16)
C20 0.051(2) 0.036(2) 0.054(3) -0.0086(19) -0.0112(19) -0.0147(18)
C21 0.061(3) 0.050(3) 0.045(2) 0.005(2) -0.018(2) -0.030(2)
C22 0.058(2) 0.062(3) 0.038(2) -0.006(2) -0.0016(18) -0.037(2)
C23 0.044(2) 0.043(2) 0.039(2) -0.0128(18) 0.0057(17) -0.0217(17)
C24 0.038(2) 0.044(2) 0.051(2) -0.0113(18) 0.0153(18) -0.0110(17)
C1' 0.0230(16) 0.0235(16) 0.0343(18) -0.0100(14) 0.0037(13) -0.0076(13)
C2' 0.0184(15) 0.0287(17) 0.0303(18) -0.0086(14) 0.0027(13) -0.0067(13)
C3' 0.0249(17) 0.0268(17) 0.0290(18) -0.0119(14) 0.0042(13) -0.0072(13)
C4' 0.0296(17) 0.0245(17) 0.0249(17) -0.0086(14) 0.0066(13) -0.0092(14)
C5' 0.0296(17) 0.0257(16) 0.0252(17) -0.0108(14) 0.0003(13) -0.0075(13)
C6' 0.0275(17) 0.0332(19) 0.037(2) -0.0076(16) -0.0013(15) -0.0091(15)
C7' 0.0352(19) 0.0337(19) 0.041(2) -0.0114(17) -0.0084(16) -0.0050(16)
C8' 0.049(2) 0.0290(18) 0.033(2) -0.0031(15) -0.0093(17) -0.0098(16)
C9' 0.052(2) 0.039(2) 0.035(2) -0.0059(17) -0.0014(17) -0.0215(18)
C10' 0.0297(17) 0.0371(19) 0.0349(19) -0.0084(16) 0.0016(15) -0.0145(15)
C11' 0.0359(19) 0.0316(19) 0.045(2) -0.0217(16) 0.0058(16) -0.0050(15)
C12' 0.0263(16) 0.0302(17) 0.0198(16) -0.0060(13) -0.0009(13) -0.0085(13)
C13' 0.0304(17) 0.0286(18) 0.0303(18) -0.0064(15) -0.0043(14) -0.0040(14)
C14' 0.051(2) 0.0269(18) 0.037(2) -0.0086(15) -0.0117(17) -0.0049(16)
C15' 0.061(2) 0.040(2) 0.034(2) -0.0054(17) -0.0077(18) -0.0276(19)
C16' 0.045(2) 0.048(2) 0.036(2) -0.0083(17) 0.0014(17) -0.0254(18)
C17' 0.0298(17) 0.0360(19) 0.0326(19) -0.0110(15) 0.0015(14) -0.0110(15)
C18' 0.0235(16) 0.0279(17) 0.0266(17) -0.0081(14) 0.0036(13) -0.0100(13)
C19' 0.0338(18) 0.0324(19) 0.0262(18) -0.0081(15) 0.0044(14) -0.0104(15)
C20' 0.041(2) 0.0297(19) 0.037(2) -0.0114(16) 0.0007(16) -0.0041(15)
C21' 0.045(2) 0.0292(19) 0.041(2) -0.0013(17) -0.0071(17) -0.0098(16)
C22' 0.045(2) 0.040(2) 0.0291(19) -0.0019(16) -0.0023(16) -0.0190(17)
C23' 0.0340(18) 0.0327(19) 0.0297(19) -0.0099(15) 0.0046(15) -0.0112(15)
C24' 0.048(2) 0.035(2) 0.037(2) -0.0072(17) 0.0165(17) -0.0042(17)
O1 0.0299(12) 0.0356(13) 0.0549(15) -0.0219(12) 0.0053(11) -0.0118(10)
O2 0.0188(11) 0.0558(16) 0.0435(15) -0.0198(12) -0.0041(10) -0.0044(10)
O3 0.0212(12) 0.0550(16) 0.0500(16) 0.0099(12) 0.0000(11) -0.0084(11)
O1' 0.0320(12) 0.0261(12) 0.0339(13) -0.0114(10) 0.0068(10) -0.0099(10)
O2' 0.0196(11) 0.0326(13) 0.0418(13) -0.0162(11) 0.0039(9) -0.0079(9)
O3' 0.0230(12) 0.0423(14) 0.0389(14) 0.0022(11) 0.0039(10) -0.0052(10)

loop_
_atom_type_symbol
_atom_type_description
_atom_type_scat_dispersion_real
_atom_type_scat_dispersion_imag
_atom_type_scat_source
C C 0.0033 0.0016 'International Tables Vol C Tables 4.2.6.8 and 6.1.1.4'
H H 0.0000 0.0000 'International Tables Vol C Tables 4.2.6.8 and 6.1.1.4'
O O 0.0106 0.0060 'International Tables Vol C Tables 4.2.6.8 and 6.1.1.4'

loop_
_geom_angle_atom_site_label_1
_geom_angle_atom_site_label_2
_geom_angle_atom_site_label_3
_geom_angle
O1 C1 C5 113.7(2)
O1 C1 C2 102.7(2)
C5 C1 C2 113.4(2)
O1 C1 H1 109.0
C5 C1 H1 109.0
C2 C1 H1 109.0
O2 C2 C12 108.1(2)
O2 C2 C1 109.2(2)
C12 C2 C1 111.0(2)
O2 C2 C3 112.1(2)
C12 C2 C3 109.0(2)
C1 C2 C3 107.5(2)
O3 C3 C4 118.6(3)
O3 C3 C2 118.7(3)
C4 C3 C2 122.6(3)
C24 C4 C18 121.5(3)
C24 C4 C3 121.8(3)
C18 C4 C3 116.2(3)
C6 C5 C10 118.9(3)
C6 C5 C1 119.8(3)
C10 C5 C1 121.3(3)
C5 C6 C7 120.7(3)
C5 C6 H6 119.7
C7 C6 H6 119.7
C8 C7 C6 119.6(3)
C8 C7 H7 120.2
C6 C7 H7 120.2
C9 C8 C7 120.2(3)
C9 C8 H8 119.9
C7 C8 H8 119.9
C8 C9 C10 120.5(3)
C8 C9 H9 119.7
C10 C9 H9 119.7
C9 C10 C5 120.1(3)
C9 C10 H10 120.0
C5 C10 H10 120.0
O1 C11 H11A 109.5
O1 C11 H11B 109.5
H11A C11 H11B 109.5
O1 C11 H11C 109.5
H11A C11 H11C 109.5
H11B C11 H11C 109.5
C17 C12 C13 118.6(3)
C17 C12 C2 121.0(3)
C13 C12 C2 120.4(3)
C14 C13 C12 120.1(4)
C14 C13 H13 120.0
C12 C13 H13 120.0
C15 C14 C13 121.3(4)
C15 C14 H14 119.3
C13 C14 H14 119.3
C14 C15 C16 119.0(4)
C14 C15 H15 120.5
C16 C15 H15 120.5
C17 C16 C15 120.2(4)
C17 C16 H16 119.9
C15 C16 H16 119.9
C16 C17 C12 120.8(3)
C16 C17 H17 119.6
C12 C17 H17 119.6
C23 C18 C19 118.0(3)
C23 C18 C4 121.2(3)
C19 C18 C4 120.7(3)
C20 C19 C18 120.7(3)
C20 C19 H19 119.7
C18 C19 H19 119.7
C21 C20 C19 120.3(3)
C21 C20 H20 119.8
C19 C20 H20 119.8
C22 C21 C20 120.0(4)
C22 C21 H21 120.0
C20 C21 H21 120.0
C21 C22 C23 120.2(4)
C21 C22 H22 119.9
C23 C22 H22 119.9
C22 C23 C18 120.8(3)
C22 C23 H23 119.6
C18 C23 H23 119.6
C4 C24 H24A 120.0
C4 C24 H24B 120.0
H24A C24 H24B 120.0
O1' C1' C5' 113.2(2)
O1' C1' C2' 102.5(2)
C5' C1' C2' 115.3(2)
O1' C1' H1' 108.5
C5' C1' H1' 108.5
C2' C1' H1' 108.5
O2' C2' C12' 107.7(2)
O2' C2' C3' 113.2(2)
C12' C2' C3' 107.5(2)
O2' C2' C1' 109.4(2)
C12' C2' C1' 113.9(2)
C3' C2' C1' 105.3(2)
O3' C3' C4' 118.4(3)
O3' C3' C2' 118.6(3)
C4' C3' C2' 123.0(2)
C24' C4' C18' 122.4(3)
C24' C4' C3' 120.7(3)
C18' C4' C3' 116.4(2)
C10' C5' C6' 118.6(3)
C10' C5' C1' 119.3(3)
C6' C5' C1' 122.1(3)
C7' C6' C5' 121.0(3)
C7' C6' H6' 119.5
C5' C6' H6' 119.5
C8' C7' C6' 119.8(3)
C8' C7' H7' 120.1
C6' C7' H7' 120.1
C9' C8' C7' 120.1(3)
C9' C8' H8' 120.0
C7' C8' H8' 120.0
C8' C9' C10' 120.0(3)
C8' C9' H9' 120.0
C10' C9' H9' 120.0
C5' C10' C9' 120.5(3)
C5' C10' H10' 119.7
C9' C10' H10' 119.7
O1' C11' H11D 109.5
O1' C11' H11E 109.5
H11D C11' H11E 109.5
O1' C11' H11F 109.5
H11D C11' H11F 109.5
H11E C11' H11F 109.5
C17' C12' C13' 118.5(3)
C17' C12' C2' 121.0(3)
C13' C12' C2' 120.3(3)
C14' C13' C12' 120.9(3)
C14' C13' H13' 119.6
C12' C13' H13' 119.6
C15' C14' C13' 119.8(3)
C15' C14' H14' 120.1
C13' C14' H14' 120.1
C14' C15' C16' 119.9(3)
C14' C15' H15' 120.1
C16' C15' H15' 120.1
C15' C16' C17' 120.4(3)
C15' C16' H16' 119.8
C17' C16' H16' 119.8
C16' C17' C12' 120.6(3)
C16' C17' H17' 119.7
C12' C17' H17' 119.7
C23' C18' C19' 117.8(3)
C23' C18' C4' 121.4(3)
C19' C18' C4' 120.7(3)
C20' C19' C18' 120.9(3)
C20' C19' H19' 119.5
C18' C19' H19' 119.5
C21' C20' C19' 120.1(3)
C21' C20' H20' 119.9
C19' C20' H20' 119.9
C22' C21' C20' 119.6(3)
C22' C21' H21' 120.2
C20' C21' H21' 120.2
C21' C22' C23' 120.5(3)
C21' C22' H22' 119.8
C23' C22' H22' 119.8
C22' C23' C18' 121.1(3)
C22' C23' H23' 119.5
C18' C23' H23' 119.5
C4' C24' H24C 120.0
C4' C24' H24D 120.0
H24C C24' H24D 120.0
C11 O1 C1 113.8(2)
C2 O2 H2 109.5
C11' O1' C1' 112.6(2)
C2' O2' H2' 109.5

loop_
_geom_bond_atom_site_label_1
_geom_bond_atom_site_label_2
_geom_bond_distance
C1 O1 1.431(3)
C1 C5 1.504(4)
C1 C2 1.547(4)
C1 H1 1.0000
C2 O2 1.413(3)
C2 C12 1.519(4)
C2 C3 1.554(4)
C3 O3 1.213(3)
C3 C4 1.493(4)
C4 C24 1.324(4)
C4 C18 1.487(4)
C5 C6 1.388(4)
C5 C10 1.394(4)
C6 C7 1.390(4)
C6 H6 0.9500
C7 C8 1.382(5)
C7 H7 0.9500
C8 C9 1.374(5)
C8 H8 0.9500
C9 C10 1.385(5)
C9 H9 0.9500
C10 H10 0.9500
C11 O1 1.424(4)
C11 H11A 0.9800
C11 H11B 0.9800
C11 H11C 0.9800
C12 C17 1.389(4)
C12 C13 1.390(4)
C13 C14 1.374(5)
C13 H13 0.9500
C14 C15 1.372(6)
C14 H14 0.9500
C15 C16 1.389(6)
C15 H15 0.9500
C16 C17 1.375(5)
C16 H16 0.9500
C17 H17 0.9500
C18 C23 1.393(4)
C18 C19 1.398(4)
C19 C20 1.382(5)
C19 H19 0.9500
C20 C21 1.374(5)
C20 H20 0.9500
C21 C22 1.373(5)
C21 H21 0.9500
C22 C23 1.386(5)
C22 H22 0.9500
C23 H23 0.9500
C24 H24A 0.9500
C24 H24B 0.9500
C1' O1' 1.441(3)
C1' C5' 1.512(4)
C1' C2' 1.549(4)
C1' H1' 1.0000
C2' O2' 1.424(3)
C2' C12' 1.521(4)
C2' C3' 1.547(4)
C3' O3' 1.215(3)
C3' C4' 1.507(4)
C4' C24' 1.326(4)
C4' C18' 1.486(4)
C5' C10' 1.387(4)
C5' C6' 1.389(4)
C6' C7' 1.384(4)
C6' H6' 0.9500
C7' C8' 1.382(5)
C7' H7' 0.9500
C8' C9' 1.375(5)
C8' H8' 0.9500
C9' C10' 1.392(4)
C9' H9' 0.9500
C10' H10' 0.9500
C11' O1' 1.434(3)
C11' H11D 0.9800
C11' H11E 0.9800
C11' H11F 0.9800
C12' C17' 1.390(4)
C12' C13' 1.390(4)
C13' C14' 1.389(4)
C13' H13' 0.9500
C14' C15' 1.380(5)
C14' H14' 0.9500
C15' C16' 1.381(5)
C15' H15' 0.9500
C16' C17' 1.383(4)
C16' H16' 0.9500
C17' H17' 0.9500
C18' C23' 1.390(4)
C18' C19' 1.392(4)
C19' C20' 1.386(4)
C19' H19' 0.9500
C20' C21' 1.379(4)
C20' H20' 0.9500
C21' C22' 1.374(5)
C21' H21' 0.9500
C22' C23' 1.380(4)
C22' H22' 0.9500
C23' H23' 0.9500
C24' H24C 0.9500
C24' H24D 0.9500
O2 H2 0.8400
O2' H2' 0.8400

loop_
_geom_hbond_atom_site_label_D
_geom_hbond_atom_site_label_H
_geom_hbond_atom_site_label_A
_geom_hbond_distance_DH
_geom_hbond_distance_HA
_geom_hbond_distance_DA
_geom_hbond_angle_DHA
O2 H2 O1 0.84 2.24 2.672(3) 112.4
O2' H2' O1' 0.84 2.28 2.673(3) 109.2
